data_4084891
loop_
_publ_author_name
'Hurkes, Natascha'
'Bruhn, Clemens'
'Belaj, Ferdinand'
'Pietschnig, Rudolf'

_publ_section_title
;
 Silanetriols as Powerful Starting Materials for Selective Condensation to
 Bulky POSS Cages.
;
_journal_issue 24
_journal_name_full Organometallics
_journal_page_first 7299
_journal_page_last 7306
_journal_paper_doi 10.1021/om5010918
_journal_volume 33
_journal_year 2014
_chemical_compound_source 'synthetical product'
_chemical_formula_sum 'C56 H120 O12 Si8'
_chemical_formula_weight 1210.24
_chemical_name_systematic ' octakis(1,1-dimethylpentyl)octasilsesquioxane'
_space_group_IT_number 14
_symmetry_cell_setting monoclinic
_symmetry_Int_Tables_number 14
_symmetry_space_group_name_Hall '-P 2yn'
_symmetry_space_group_name_H-M 'P 1 21/n 1'
_atom_sites_solution_hydrogens geom
_atom_sites_solution_primary direct
_atom_sites_solution_secondary difmap
_audit_creation_method 'manual edited SHELXL-97 .cif file'
_cell_angle_alpha 90.00
_cell_angle_beta 97.065(5)
_cell_angle_gamma 90.00
_cell_formula_units_Z 2
_cell_length_a 14.1192(9)
_cell_length_b 12.8237(5)
_cell_length_c 20.1991(12)
_cell_measurement_reflns_used 19393
_cell_measurement_temperature 173(2)
_cell_measurement_theta_max 25.49
_cell_measurement_theta_min 1.67
_cell_volume 3629.5(3)
_computing_structure_refinement 'SHELXL-97 (Sheldrick, 1997)'
_computing_structure_solution 'SHELXS-97 (Sheldrick, 1990)'
_diffrn_ambient_temperature 173(2)
_diffrn_detector 'image plate (34 cm diameter)'
_diffrn_detector_area_resol_mean 6.67
_diffrn_detector_type STOE
_diffrn_measured_fraction_theta_full 1.000
_diffrn_measured_fraction_theta_max 1.000
_diffrn_measurement_details ' 178 frames, detector distance = 135 mm'
_diffrn_measurement_device '2-circle goniometer'
_diffrn_measurement_device_type 'STOE IPDS 2'
_diffrn_measurement_method 'rotation method'
_diffrn_radiation_collimation '0.5 mm diameter, multiple pinhole'
_diffrn_radiation_monochromator 'plane graphite'
_diffrn_radiation_polarisn_norm 0
_diffrn_radiation_type 'Mo K\a'
_diffrn_radiation_wavelength 0.71073
_diffrn_reflns_av_R_equivalents 0.1663
_diffrn_reflns_av_sigmaI/netI 0.1091
_diffrn_reflns_limit_h_max 16
_diffrn_reflns_limit_h_min -16
_diffrn_reflns_limit_k_max 15
_diffrn_reflns_limit_k_min -14
_diffrn_reflns_limit_l_max 24
_diffrn_reflns_limit_l_min -24
_diffrn_reflns_number 22786
_diffrn_reflns_theta_full 25.00
_diffrn_reflns_theta_max 25.00
_diffrn_reflns_theta_min 1.67
_diffrn_source 'sealed X-ray tube, 12 x 0.4 mm long-fine focus'
_diffrn_source_current 30
_diffrn_source_power 1.50
_diffrn_source_voltage 50
_diffrn_standards_decay_% 0
_exptl_absorpt_coefficient_mu 0.198
_exptl_absorpt_correction_T_max 0.9868
_exptl_absorpt_correction_T_min 0.8735
_exptl_absorpt_correction_type integration
_exptl_absorpt_process_details 'X-red ver.1.31 (Stoe & Cie. 2005)'
_exptl_crystal_colour colorless
_exptl_crystal_density_diffrn 1.107
_exptl_crystal_density_method 'not measured'
_exptl_crystal_description needle
_exptl_crystal_F_000 1328
_exptl_crystal_size_max 0.60
_exptl_crystal_size_mid 0.60
_exptl_crystal_size_min 0.07
_refine_diff_density_max 0.515
_refine_diff_density_min -0.547
_refine_diff_density_rms 0.089
_refine_ls_extinction_method none
_refine_ls_goodness_of_fit_ref 1.003
_refine_ls_hydrogen_treatment constr
_refine_ls_matrix_type full
_refine_ls_number_parameters 431
_refine_ls_number_reflns 6395
_refine_ls_number_restraints 370
_refine_ls_restrained_S_all 0.989
_refine_ls_R_factor_all 0.0951
_refine_ls_R_factor_gt 0.0745
_refine_ls_shift/su_max 0.000
_refine_ls_shift/su_mean 0.000
_refine_ls_structure_factor_coef Fsqd
_refine_ls_weighting_details 'calc w=1/[\s^2^(Fo^2^)+(0.1166P)^2^+0.0000P] where P=(Fo^2^+2Fc^2^)/3'
_refine_ls_weighting_scheme calc
_refine_ls_wR_factor_gt 0.1887
_refine_ls_wR_factor_ref 0.2028
_reflns_number_gt 4615
_reflns_number_total 6395
_reflns_threshold_expression >2sigma(I)
_cod_data_source_file om5010918_si_002.cif
_cod_data_source_block 4d_i1113
_cod_depositor_comments 'Adding full bibliography for 4084885--4084891.cif.'
_cod_original_sg_symbol_H-M 'P 21/n'
_cod_database_code 4084891

loop_
_symmetry_equiv_pos_as_xyz
'x, y, z'
'-x+1/2, y+1/2, -z+1/2'
'-x, -y, -z'
'x-1/2, -y-1/2, z-1/2'

loop_
_atom_site_label
_atom_site_type_symbol
_atom_site_fract_x
_atom_site_fract_y
_atom_site_fract_z
_atom_site_U_iso_or_equiv
_atom_site_adp_type
_atom_site_occupancy
_atom_site_symmetry_multiplicity
_atom_site_calc_flag
_atom_site_refinement_flags
_atom_site_disorder_assembly
_atom_site_disorder_group
C1 C 0.2215(2) -0.0013(3) 0.18540(17) 0.0532(8) Uani 1 1 d U . .
C2 C 0.3177(3) 0.0443(3) 0.1710(2) 0.0650(10) Uani 1 1 d U . .
H2A H 0.3621 0.0426 0.2129 0.078 Uiso 1 1 calc R . .
H2B H 0.3443 -0.0023 0.1389 0.078 Uiso 1 1 calc R . .
C3 C 0.3168(3) 0.1547(3) 0.1434(2) 0.0661(10) Uani 1 1 d U . .
H3A H 0.2735 0.1572 0.1011 0.079 Uiso 1 1 calc R . .
H3B H 0.2909 0.2023 0.1754 0.079 Uiso 1 1 calc R . .
C4 C 0.4143(3) 0.1934(4) 0.1309(3) 0.0879(15) Uani 1 1 d U . .
H4B H 0.4569 0.1942 0.1737 0.105 Uiso 1 1 calc R . .
H4A H 0.4416 0.1440 0.1007 0.105 Uiso 1 1 calc R . .
C5 C 0.4124(5) 0.3005(5) 0.1007(4) 0.123(2) Uani 1 1 d U . .
H5A H 0.3845 0.3497 0.1300 0.147 Uiso 1 1 calc R . .
H5B H 0.3739 0.2994 0.0569 0.147 Uiso 1 1 calc R . .
H5C H 0.4776 0.3223 0.0956 0.147 Uiso 1 1 calc R . .
C6 C 0.1833(3) 0.0555(4) 0.24407(19) 0.0750(12) Uani 1 1 d U . .
H6A H 0.1749 0.1298 0.2334 0.090 Uiso 1 1 calc R . .
H6B H 0.2290 0.0476 0.2844 0.090 Uiso 1 1 calc R . .
H6C H 0.1219 0.0253 0.2517 0.090 Uiso 1 1 calc R . .
C7 C 0.2386(3) -0.1177(4) 0.2064(2) 0.0770(12) Uani 1 1 d U . .
H7A H 0.2847 -0.1210 0.2468 0.092 Uiso 1 1 calc R . .
H7B H 0.2637 -0.1559 0.1704 0.092 Uiso 1 1 calc R . .
H7C H 0.1782 -0.1491 0.2153 0.092 Uiso 1 1 calc R . .
C8 C -0.2960(3) 0.0761(3) 0.0589(2) 0.0631(10) Uani 1 1 d DU . .
C9 C -0.3543(6) 0.1467(8) 0.0063(5) 0.088(3) Uani 0.580(10) 1 d PDU A 3
H9A H -0.3672 0.1078 -0.0362 0.105 Uiso 0.580(10) 1 calc PR A 3
H9B H -0.4164 0.1633 0.0218 0.105 Uiso 0.580(10) 1 calc PR A 3
C10 C -0.3050(10) 0.2444(13) -0.0058(9) 0.098(5) Uani 0.580(10) 1 d PDU A 3
H10A H -0.2541 0.2304 -0.0343 0.117 Uiso 0.580(10) 1 calc PR A 3
H10B H -0.2749 0.2734 0.0371 0.117 Uiso 0.580(10) 1 calc PR A 3
C11 C -0.3759(10) 0.3235(12) -0.0403(9) 0.130(5) Uani 0.580(10) 1 d PDU A 3
H11A H -0.4230 0.2842 -0.0711 0.156 Uiso 0.580(10) 1 calc PR A 3
H11B H -0.4112 0.3542 -0.0056 0.156 Uiso 0.580(10) 1 calc PR A 3
C12 C -0.3422(13) 0.4080(11) -0.0773(8) 0.150(6) Uani 0.580(10) 1 d PDU A 3
H12C H -0.3783 0.4102 -0.1220 0.180 Uiso 0.580(10) 1 calc PR A 3
H12B H -0.2743 0.3979 -0.0812 0.180 Uiso 0.580(10) 1 calc PR A 3
H12A H -0.3509 0.4738 -0.0542 0.180 Uiso 0.580(10) 1 calc PR A 3
C9X C -0.3211(7) 0.1944(7) 0.0504(5) 0.065(3) Uani 0.420(10) 1 d PDU A 4
H9C H -0.3814 0.2057 0.0697 0.079 Uiso 0.420(10) 1 calc PR A 4
H9D H -0.2709 0.2336 0.0786 0.079 Uiso 0.420(10) 1 calc PR A 4
C10X C -0.3326(13) 0.2452(19) -0.0170(11) 0.092(5) Uani 0.420(10) 1 d PDU A 4
H10C H -0.3927 0.2125 -0.0374 0.110 Uiso 0.420(10) 1 calc PR A 4
H10D H -0.2821 0.2090 -0.0382 0.110 Uiso 0.420(10) 1 calc PR A 4
C11X C -0.3370(16) 0.3517(17) -0.0549(14) 0.129(7) Uani 0.420(10) 1 d PDU A 4
H11C H -0.2845 0.3984 -0.0365 0.155 Uiso 0.420(10) 1 calc PR A 4
H11D H -0.3339 0.3414 -0.1032 0.155 Uiso 0.420(10) 1 calc PR A 4
C12X C -0.4292(14) 0.393(2) -0.0429(11) 0.162(9) Uani 0.420(10) 1 d PDU A 4
H12D H -0.4228 0.4292 0.0001 0.195 Uiso 0.420(10) 1 calc PR A 4
H12E H -0.4749 0.3355 -0.0422 0.195 Uiso 0.420(10) 1 calc PR A 4
H12F H -0.4522 0.4419 -0.0785 0.195 Uiso 0.420(10) 1 calc PR A 4
C13 C -0.2895(3) 0.0938(6) 0.1328(3) 0.118(2) Uani 1 1 d U A .
H13A H -0.3525 0.1125 0.1447 0.142 Uiso 1 1 calc R . .
H13B H -0.2445 0.1506 0.1456 0.142 Uiso 1 1 calc R . .
H13C H -0.2671 0.0299 0.1564 0.142 Uiso 1 1 calc R . .
C14 C -0.3589(4) -0.0154(6) 0.0412(3) 0.121(3) Uani 1 1 d U A .
H14A H -0.3628 -0.0286 -0.0069 0.145 Uiso 1 1 calc R . .
H14B H -0.4229 -0.0011 0.0530 0.145 Uiso 1 1 calc R . .
H14C H -0.3325 -0.0769 0.0656 0.145 Uiso 1 1 calc R . .
C15 C 0.0102(3) 0.3263(3) 0.09265(17) 0.0507(8) Uani 1 1 d DU . .
C16 C 0.0119(6) 0.3276(8) 0.1707(4) 0.060(2) Uani 0.650(11) 1 d PDU B 1
H16A H 0.0657 0.2840 0.1909 0.072 Uiso 0.650(11) 1 calc PR B 1
H16B H 0.0236 0.3999 0.1869 0.072 Uiso 0.650(11) 1 calc PR B 1
C17 C -0.0824(8) 0.2870(8) 0.1944(4) 0.085(3) Uani 0.650(11) 1 d PDU B 1
H17A H -0.1368 0.3097 0.1619 0.102 Uiso 0.650(11) 1 calc PR B 1
H17B H -0.0814 0.2098 0.1941 0.102 Uiso 0.650(11) 1 calc PR B 1
C18 C -0.0995(8) 0.3241(12) 0.2641(5) 0.116(4) Uani 0.650(11) 1 d PDU B 1
H18A H -0.1004 0.4013 0.2650 0.139 Uiso 0.650(11) 1 calc PR B 1
H18B H -0.1625 0.2988 0.2740 0.139 Uiso 0.650(11) 1 calc PR B 1
C19 C -0.0265(10) 0.2865(15) 0.3141(8) 0.148(5) Uani 0.650(11) 1 d PDU B 1
H19C H -0.0483 0.2927 0.3581 0.177 Uiso 0.650(11) 1 calc PR B 1
H19B H 0.0316 0.3280 0.3131 0.177 Uiso 0.650(11) 1 calc PR B 1
H19A H -0.0129 0.2132 0.3052 0.177 Uiso 0.650(11) 1 calc PR B 1
C16X C -0.0343(18) 0.3336(16) 0.1577(8) 0.090(5) Uani 0.350(11) 1 d PDU B 2
H16C H -0.0117 0.4001 0.1790 0.108 Uiso 0.350(11) 1 calc PR B 2
H16D H -0.1039 0.3415 0.1449 0.108 Uiso 0.350(11) 1 calc PR B 2
C17X C -0.0226(18) 0.2556(13) 0.2093(8) 0.096(5) Uani 0.350(11) 1 d PDU B 2
H17C H 0.0470 0.2437 0.2186 0.116 Uiso 0.350(11) 1 calc PR B 2
H17D H -0.0498 0.1908 0.1881 0.116 Uiso 0.350(11) 1 calc PR B 2
C18X C -0.0575(18) 0.2598(13) 0.2753(8) 0.095(5) Uani 0.350(11) 1 d PDU B 2
H18C H -0.0152 0.2163 0.3069 0.114 Uiso 0.350(11) 1 calc PR B 2
H18D H -0.1222 0.2289 0.2714 0.114 Uiso 0.350(11) 1 calc PR B 2
C19X C -0.0618(17) 0.3691(15) 0.3045(10) 0.107(6) Uani 0.350(11) 1 d PDU B 2
H19D H -0.0474 0.3657 0.3532 0.128 Uiso 0.350(11) 1 calc PR B 2
H19E H -0.1259 0.3981 0.2927 0.128 Uiso 0.350(11) 1 calc PR B 2
H19F H -0.0149 0.4139 0.2865 0.128 Uiso 0.350(11) 1 calc PR B 2
C20 C -0.0674(4) 0.3940(3) 0.0539(3) 0.0834(14) Uani 1 1 d U B .
H20A H -0.0650 0.4644 0.0728 0.100 Uiso 1 1 calc R . .
H20B H -0.1302 0.3632 0.0572 0.100 Uiso 1 1 calc R . .
H20C H -0.0567 0.3975 0.0069 0.100 Uiso 1 1 calc R . .
C21 C 0.1069(3) 0.3746(3) 0.0849(3) 0.0835(14) Uani 1 1 d U B .
H21A H 0.1574 0.3351 0.1116 0.100 Uiso 1 1 calc R . .
H21B H 0.1081 0.4471 0.1003 0.100 Uiso 1 1 calc R . .
H21C H 0.1174 0.3727 0.0379 0.100 Uiso 1 1 calc R . .
C22 C 0.0812(2) 0.2442(2) -0.14765(17) 0.0487(7) Uani 1 1 d U . .
C23 C 0.1727(3) 0.2995(3) -0.11477(19) 0.0596(9) Uani 1 1 d U . .
H23A H 0.1588 0.3299 -0.0720 0.072 Uiso 1 1 calc R . .
H23B H 0.2228 0.2459 -0.1042 0.072 Uiso 1 1 calc R . .
C24 C 0.2134(3) 0.3855(3) -0.1552(2) 0.0653(10) Uani 1 1 d U . .
H24A H 0.2306 0.3556 -0.1974 0.078 Uiso 1 1 calc R . .
H24B H 0.1639 0.4393 -0.1669 0.078 Uiso 1 1 calc R . .
C25 C 0.3000(4) 0.4357(4) -0.1178(3) 0.0910(15) Uani 1 1 d U . .
H25B H 0.3482 0.3812 -0.1044 0.109 Uiso 1 1 calc R . .
H25A H 0.2820 0.4681 -0.0767 0.109 Uiso 1 1 calc R . .
C26 C 0.3448(5) 0.5192(5) -0.1590(3) 0.113(2) Uani 1 1 d U . .
H26A H 0.2982 0.5748 -0.1711 0.135 Uiso 1 1 calc R . .
H26B H 0.3635 0.4875 -0.1996 0.135 Uiso 1 1 calc R . .
H26C H 0.4013 0.5487 -0.1324 0.135 Uiso 1 1 calc R . .
C27 C 0.0991(3) 0.1898(3) -0.21288(18) 0.0611(9) Uani 1 1 d U . .
H27A H 0.1543 0.1433 -0.2042 0.073 Uiso 1 1 calc R . .
H27B H 0.1117 0.2424 -0.2459 0.073 Uiso 1 1 calc R . .
H27C H 0.0426 0.1490 -0.2301 0.073 Uiso 1 1 calc R . .
C28 C -0.0015(3) 0.3218(3) -0.1617(2) 0.0627(10) Uani 1 1 d U . .
H28C H -0.0598 0.2842 -0.1788 0.075 Uiso 1 1 calc R . .
H28B H 0.0138 0.3729 -0.1949 0.075 Uiso 1 1 calc R . .
H28A H -0.0113 0.3579 -0.1203 0.075 Uiso 1 1 calc R . .
O1 O 0.08295(16) 0.11692(17) 0.09955(11) 0.0480(5) Uani 1 1 d U . .
O2 O -0.10099(16) 0.14170(17) 0.05803(11) 0.0478(5) Uani 1 1 d U . .
O3 O -0.17921(15) 0.03059(18) -0.04472(11) 0.0483(5) Uani 1 1 d U . .
O4 O -0.13486(16) -0.05901(18) 0.07231(12) 0.0498(5) Uani 1 1 d U . .
O5 O 0.02774(17) 0.19739(17) -0.01942(11) 0.0505(6) Uani 1 1 d U . .
O6 O -0.04616(16) 0.08064(17) -0.12037(11) 0.0497(5) Uani 1 1 d U . .
Si1 Si 0.13041(6) 0.00204(7) 0.11047(4) 0.0416(2) Uani 1 1 d U . .
Si2 Si -0.17442(6) 0.04739(7) 0.03523(4) 0.0429(2) Uani 1 1 d U A .
Si3 Si 0.00473(6) 0.19179(6) 0.05740(4) 0.0416(2) Uani 1 1 d U A .
Si4 Si 0.04834(6) 0.14228(7) -0.08822(4) 0.0427(2) Uani 1 1 d U . .

loop_
_atom_site_aniso_label
_atom_site_aniso_U_11
_atom_site_aniso_U_22
_atom_site_aniso_U_33
_atom_site_aniso_U_23
_atom_site_aniso_U_13
_atom_site_aniso_U_12
C1 0.0472(18) 0.068(2) 0.0432(17) -0.0010(16) -0.0014(14) 0.0001(16)
C2 0.051(2) 0.082(3) 0.060(2) -0.0105(19) -0.0031(17) -0.0036(19)
C3 0.049(2) 0.077(3) 0.072(3) -0.013(2) 0.0062(18) -0.0146(18)
C4 0.067(3) 0.111(4) 0.086(3) -0.020(3) 0.011(2) -0.035(3)
C5 0.098(4) 0.117(5) 0.160(7) 0.005(4) 0.043(4) -0.043(4)
C6 0.073(3) 0.109(3) 0.042(2) -0.009(2) 0.0035(18) -0.006(2)
C7 0.073(3) 0.086(3) 0.066(3) 0.018(2) -0.015(2) 0.003(2)
C8 0.0431(18) 0.079(2) 0.068(2) -0.007(2) 0.0120(17) 0.0061(18)
C9 0.054(4) 0.116(7) 0.092(6) -0.015(5) 0.004(4) 0.029(4)
C10 0.072(10) 0.114(8) 0.103(8) 0.015(6) -0.006(7) 0.057(7)
C11 0.094(9) 0.124(9) 0.180(12) 0.085(8) 0.046(8) 0.058(8)
C12 0.203(16) 0.111(9) 0.138(11) 0.076(8) 0.035(10) 0.039(10)
C9X 0.046(5) 0.083(6) 0.067(6) -0.017(5) 0.006(4) 0.009(4)
C10X 0.033(7) 0.114(10) 0.125(12) 0.045(8) -0.004(7) 0.023(7)
C11X 0.118(15) 0.120(15) 0.156(16) 0.034(13) 0.041(12) 0.039(12)
C12X 0.151(17) 0.184(19) 0.142(17) 0.014(14) -0.022(14) 0.064(16)
C13 0.055(3) 0.215(7) 0.089(4) -0.065(4) 0.030(2) -0.026(4)
C14 0.057(3) 0.179(6) 0.134(5) -0.081(5) 0.041(3) -0.038(3)
C15 0.0564(19) 0.0458(16) 0.0498(19) -0.0031(14) 0.0062(15) -0.0024(15)
C16 0.066(4) 0.064(4) 0.047(4) -0.012(3) -0.004(3) -0.006(4)
C17 0.094(6) 0.107(6) 0.061(4) -0.022(4) 0.031(4) -0.022(5)
C18 0.107(8) 0.150(10) 0.096(8) -0.013(8) 0.034(6) -0.025(7)
C19 0.122(10) 0.208(16) 0.111(10) -0.021(11) 0.007(8) -0.003(10)
C16X 0.124(14) 0.082(9) 0.069(10) -0.019(8) 0.028(10) -0.001(12)
C17X 0.111(12) 0.107(11) 0.080(10) -0.022(8) 0.044(9) 0.005(10)
C18X 0.115(13) 0.107(11) 0.056(8) -0.022(8) -0.009(8) -0.002(10)
C19X 0.118(14) 0.136(15) 0.066(10) -0.045(11) 0.012(9) 0.017(12)
C20 0.082(3) 0.053(2) 0.108(4) -0.012(2) -0.015(3) 0.013(2)
C21 0.071(3) 0.055(2) 0.125(4) -0.018(2) 0.014(3) -0.011(2)
C22 0.0534(19) 0.0490(17) 0.0439(17) -0.0002(14) 0.0064(14) -0.0061(15)
C23 0.064(2) 0.066(2) 0.050(2) 0.0045(16) 0.0131(17) -0.0194(18)
C24 0.073(2) 0.062(2) 0.064(2) 0.0065(18) 0.0197(19) -0.0128(19)
C25 0.095(4) 0.097(3) 0.081(3) 0.004(3) 0.015(3) -0.048(3)
C26 0.107(4) 0.102(4) 0.135(5) 0.015(4) 0.036(4) -0.047(3)
C27 0.077(3) 0.064(2) 0.0438(19) -0.0002(16) 0.0135(17) -0.0050(19)
C28 0.074(2) 0.057(2) 0.058(2) 0.0121(16) 0.0104(19) 0.0032(18)
O1 0.0451(12) 0.0489(12) 0.0490(13) -0.0020(10) 0.0017(10) -0.0010(10)
O2 0.0442(12) 0.0505(12) 0.0492(13) -0.0054(10) 0.0079(10) -0.0008(10)
O3 0.0416(11) 0.0611(13) 0.0416(12) -0.0043(10) 0.0033(9) 0.0044(10)
O4 0.0430(12) 0.0557(13) 0.0522(13) 0.0076(10) 0.0112(10) -0.0006(10)
O5 0.0589(14) 0.0512(12) 0.0431(13) -0.0027(9) 0.0131(10) -0.0051(10)
O6 0.0488(13) 0.0534(12) 0.0462(12) 0.0037(10) 0.0035(10) -0.0077(10)
Si1 0.0377(4) 0.0479(5) 0.0385(4) -0.0001(3) 0.0025(3) -0.0004(3)
Si2 0.0350(4) 0.0506(5) 0.0435(5) -0.0018(4) 0.0071(3) 0.0012(3)
Si3 0.0426(5) 0.0425(4) 0.0403(5) -0.0019(3) 0.0072(4) -0.0010(3)
Si4 0.0443(5) 0.0455(5) 0.0389(5) 0.0018(3) 0.0075(3) -0.0035(4)

loop_
_atom_type_symbol
_atom_type_description
_atom_type_scat_dispersion_real
_atom_type_scat_dispersion_imag
_atom_type_scat_source
C C 0.0033 0.0016 'International Tables Vol C Tables 4.2.6.8 and 6.1.1.4'
H H 0.0000 0.0000 'International Tables Vol C Tables 4.2.6.8 and 6.1.1.4'
O O 0.0106 0.0060 'International Tables Vol C Tables 4.2.6.8 and 6.1.1.4'
Si Si 0.0817 0.0704 'International Tables Vol C Tables 4.2.6.8 and 6.1.1.4'

loop_
_geom_angle_atom_site_label_1
_geom_angle_atom_site_label_2
_geom_angle_atom_site_label_3
_geom_angle
_geom_angle_site_symmetry_1
_geom_angle_site_symmetry_3
C2 C1 C6 111.4(3) . .
C2 C1 C7 107.7(3) . .
C6 C1 C7 107.4(3) . .
C2 C1 Si1 112.0(3) . .
C6 C1 Si1 110.0(3) . .
C7 C1 Si1 108.1(3) . .
C3 C2 C1 117.1(3) . .
C3 C2 H2A 108.0 . .
C1 C2 H2A 108.0 . .
C3 C2 H2B 108.0 . .
C1 C2 H2B 108.0 . .
H2A C2 H2B 107.3 . .
C4 C3 C2 113.6(4) . .
C4 C3 H3A 108.8 . .
C2 C3 H3A 108.8 . .
C4 C3 H3B 108.8 . .
C2 C3 H3B 108.8 . .
H3A C3 H3B 107.7 . .
C5 C4 C3 113.4(5) . .
C5 C4 H4B 108.9 . .
C3 C4 H4B 108.9 . .
C5 C4 H4A 108.9 . .
C3 C4 H4A 108.9 . .
H4B C4 H4A 107.7 . .
C4 C5 H5A 109.5 . .
C4 C5 H5B 109.5 . .
H5A C5 H5B 109.5 . .
C4 C5 H5C 109.5 . .
H5A C5 H5C 109.5 . .
H5B C5 H5C 109.5 . .
C1 C6 H6A 109.5 . .
C1 C6 H6B 109.5 . .
H6A C6 H6B 109.5 . .
C1 C6 H6C 109.5 . .
H6A C6 H6C 109.5 . .
H6B C6 H6C 109.5 . .
C1 C7 H7A 109.5 . .
C1 C7 H7B 109.5 . .
H7A C7 H7B 109.5 . .
C1 C7 H7C 109.5 . .
H7A C7 H7C 109.5 . .
H7B C7 H7C 109.5 . .
C14 C8 C13 108.7(4) . .
C14 C8 C9 92.5(5) . .
C13 C8 C9 123.7(5) . .
C14 C8 C9X 128.2(5) . .
C13 C8 C9X 87.1(5) . .
C9 C8 C9X 42.7(5) . .
C14 C8 Si2 108.7(3) . .
C13 C8 Si2 109.7(3) . .
C9 C8 Si2 111.4(4) . .
C9X C8 Si2 111.4(4) . .
C10 C9 C8 112.9(8) . .
C10 C9 H9A 109.0 . .
C8 C9 H9A 109.0 . .
C10 C9 H9B 109.0 . .
C8 C9 H9B 109.0 . .
H9A C9 H9B 107.8 . .
C9 C10 C11 110.2(12) . .
C9 C10 H10A 109.6 . .
C11 C10 H10A 109.6 . .
C9 C10 H10B 109.6 . .
C11 C10 H10B 109.6 . .
H10A C10 H10B 108.1 . .
C12 C11 C10 119.9(14) . .
C12 C11 H11A 107.3 . .
C10 C11 H11A 107.3 . .
C12 C11 H11B 107.3 . .
C10 C11 H11B 107.3 . .
H11A C11 H11B 106.9 . .
C10X C9X C8 121.3(13) . .
C10X C9X H9C 107.0 . .
C8 C9X H9C 107.0 . .
C10X C9X H9D 107.0 . .
C8 C9X H9D 107.0 . .
H9C C9X H9D 106.7 . .
C9X C10X C11X 145(2) . .
C9X C10X H10C 100.7 . .
C11X C10X H10C 100.7 . .
C9X C10X H10D 100.7 . .
C11X C10X H10D 100.7 . .
H10C C10X H10D 104.4 . .
C12X C11X C10X 103(2) . .
C12X C11X H11C 111.2 . .
C10X C11X H11C 111.2 . .
C12X C11X H11D 111.2 . .
C10X C11X H11D 111.2 . .
H11C C11X H11D 109.1 . .
C8 C13 H13A 109.5 . .
C8 C13 H13B 109.5 . .
H13A C13 H13B 109.5 . .
C8 C13 H13C 109.5 . .
H13A C13 H13C 109.5 . .
H13B C13 H13C 109.5 . .
C8 C14 H14A 109.5 . .
C8 C14 H14B 109.5 . .
H14A C14 H14B 109.5 . .
C8 C14 H14C 109.5 . .
H14A C14 H14C 109.5 . .
H14B C14 H14C 109.5 . .
C21 C15 C16X 122.1(11) . .
C21 C15 C20 108.1(4) . .
C16X C15 C20 93.5(9) . .
C21 C15 C16 101.2(4) . .
C16X C15 C16 25.2(9) . .
C20 C15 C16 115.3(5) . .
C21 C15 Si3 109.4(3) . .
C16X C15 Si3 112.5(8) . .
C20 C15 Si3 109.6(2) . .
C16 C15 Si3 112.8(4) . .
C17 C16 C15 113.3(6) . .
C17 C16 H16A 108.9 . .
C15 C16 H16A 108.9 . .
C17 C16 H16B 108.9 . .
C15 C16 H16B 108.9 . .
H16A C16 H16B 107.7 . .
C18 C17 C16 114.5(7) . .
C18 C17 H17A 108.6 . .
C16 C17 H17A 108.6 . .
C18 C17 H17B 108.6 . .
C16 C17 H17B 108.6 . .
H17A C17 H17B 107.6 . .
C19 C18 C17 111.2(14) . .
C19 C18 H18A 109.4 . .
C17 C18 H18A 109.4 . .
C19 C18 H18B 109.4 . .
C17 C18 H18B 109.4 . .
H18A C18 H18B 108.0 . .
C17X C16X C15 123.9(15) . .
C17X C16X H16C 106.4 . .
C15 C16X H16C 106.4 . .
C17X C16X H16D 106.4 . .
C15 C16X H16D 106.4 . .
H16C C16X H16D 106.4 . .
C16X C17X C18X 127.3(16) . .
C16X C17X H17C 105.5 . .
C18X C17X H17C 105.5 . .
C16X C17X H17D 105.5 . .
C18X C17X H17D 105.5 . .
H17C C17X H17D 106.1 . .
C17X C18X C19X 114.6(15) . .
C17X C18X H18C 108.6 . .
C19X C18X H18C 108.6 . .
C17X C18X H18D 108.6 . .
C19X C18X H18D 108.6 . .
H18C C18X H18D 107.6 . .
C18X C19X H19D 109.5 . .
C18X C19X H19E 109.5 . .
H19D C19X H19E 109.5 . .
C18X C19X H19F 109.5 . .
H19D C19X H19F 109.5 . .
H19E C19X H19F 109.5 . .
C15 C20 H20A 109.5 . .
C15 C20 H20B 109.5 . .
H20A C20 H20B 109.5 . .
C15 C20 H20C 109.5 . .
H20A C20 H20C 109.5 . .
H20B C20 H20C 109.5 . .
C15 C21 H21A 109.5 . .
C15 C21 H21B 109.5 . .
H21A C21 H21B 109.5 . .
C15 C21 H21C 109.5 . .
H21A C21 H21C 109.5 . .
H21B C21 H21C 109.5 . .
C28 C22 C27 109.7(3) . .
C28 C22 C23 110.9(3) . .
C27 C22 C23 111.0(3) . .
C28 C22 Si4 109.2(2) . .
C27 C22 Si4 108.2(2) . .
C23 C22 Si4 107.7(2) . .
C24 C23 C22 116.8(3) . .
C24 C23 H23A 108.1 . .
C22 C23 H23A 108.1 . .
C24 C23 H23B 108.1 . .
C22 C23 H23B 108.1 . .
H23A C23 H23B 107.3 . .
C25 C24 C23 112.2(4) . .
C25 C24 H24A 109.2 . .
C23 C24 H24A 109.2 . .
C25 C24 H24B 109.2 . .
C23 C24 H24B 109.2 . .
H24A C24 H24B 107.9 . .
C24 C25 C26 113.0(5) . .
C24 C25 H25B 109.0 . .
C26 C25 H25B 109.0 . .
C24 C25 H25A 109.0 . .
C26 C25 H25A 109.0 . .
H25B C25 H25A 107.8 . .
C25 C26 H26A 109.5 . .
C25 C26 H26B 109.5 . .
H26A C26 H26B 109.5 . .
C25 C26 H26C 109.5 . .
H26A C26 H26C 109.5 . .
H26B C26 H26C 109.5 . .
C22 C27 H27A 109.5 . .
C22 C27 H27B 109.5 . .
H27A C27 H27B 109.5 . .
C22 C27 H27C 109.5 . .
H27A C27 H27C 109.5 . .
H27B C27 H27C 109.5 . .
C22 C28 H28C 109.5 . .
C22 C28 H28B 109.5 . .
H28C C28 H28B 109.5 . .
C22 C28 H28A 109.5 . .
H28C C28 H28A 109.5 . .
H28B C28 H28A 109.5 . .
Si1 O1 Si3 148.38(15) . .
Si2 O2 Si3 147.91(15) . .
Si2 O3 Si1 151.41(15) . 3
Si2 O4 Si4 148.43(15) . 3
Si4 O5 Si3 151.55(16) . .
Si4 O6 Si1 148.27(16) . 3
O1 Si1 O6 108.24(12) . 3
O1 Si1 O3 109.41(12) . 3
O6 Si1 O3 108.86(12) 3 3
O1 Si1 C1 111.32(15) . .
O6 Si1 C1 109.16(15) 3 .
O3 Si1 C1 109.80(14) 3 .
O4 Si2 O2 108.92(12) . .
O4 Si2 O3 108.52(13) . .
O2 Si2 O3 109.17(12) . .
O4 Si2 C8 108.75(16) . .
O2 Si2 C8 110.76(15) . .
O3 Si2 C8 110.67(15) . .
O1 Si3 O5 108.89(12) . .
O1 Si3 O2 109.16(12) . .
O5 Si3 O2 108.43(12) . .
O1 Si3 C15 110.70(14) . .
O5 Si3 C15 108.65(14) . .
O2 Si3 C15 110.95(14) . .
O6 Si4 O5 109.40(13) . .
O6 Si4 O4 108.75(13) . 3
O5 Si4 O4 109.12(13) . 3
O6 Si4 C22 109.95(14) . .
O5 Si4 C22 109.35(14) . .
O4 Si4 C22 110.25(14) 3 .

loop_
_geom_bond_atom_site_label_1
_geom_bond_atom_site_label_2
_geom_bond_distance
_geom_bond_site_symmetry_2
C1 C2 1.539(5) .
C1 C6 1.543(5) .
C1 C7 1.563(6) .
C1 Si1 1.862(3) .
C2 C3 1.520(6) .
C2 H2A 0.9900 .
C2 H2B 0.9900 .
C3 C4 1.514(6) .
C3 H3A 0.9900 .
C3 H3B 0.9900 .
C4 C5 1.501(8) .
C4 H4B 0.9900 .
C4 H4A 0.9900 .
C5 H5A 0.9800 .
C5 H5B 0.9800 .
C5 H5C 0.9800 .
C6 H6A 0.9800 .
C6 H6B 0.9800 .
C6 H6C 0.9800 .
C7 H7A 0.9800 .
C7 H7B 0.9800 .
C7 H7C 0.9800 .
C8 C14 1.489(7) .
C8 C13 1.502(6) .
C8 C9 1.553(9) .
C8 C9X 1.563(10) .
C8 Si2 1.875(4) .
C9 C10 1.468(15) .
C9 H9A 0.9900 .
C9 H9B 0.9900 .
C10 C11 1.532(13) .
C10 H10A 0.9900 .
C10 H10B 0.9900 .
C11 C12 1.430(13) .
C11 H11A 0.9900 .
C11 H11B 0.9900 .
C12 H12C 0.9800 .
C12 H12B 0.9800 .
C12 H12A 0.9800 .
C9X C10X 1.499(16) .
C9X H9C 0.9900 .
C9X H9D 0.9900 .
C10X C11X 1.563(17) .
C10X H10C 0.9900 .
C10X H10D 0.9900 .
C11X C12X 1.453(17) .
C11X H11C 0.9900 .
C11X H11D 0.9900 .
C12X H12D 0.9800 .
C12X H12E 0.9800 .
C12X H12F 0.9800 .
C13 H13A 0.9800 .
C13 H13B 0.9800 .
C13 H13C 0.9800 .
C14 H14A 0.9800 .
C14 H14B 0.9800 .
C14 H14C 0.9800 .
C15 C21 1.524(6) .
C15 C16X 1.527(14) .
C15 C20 1.535(5) .
C15 C16 1.573(8) .
C15 Si3 1.865(3) .
C16 C17 1.560(10) .
C16 H16A 0.9900 .
C16 H16B 0.9900 .
C17 C18 1.532(12) .
C17 H17A 0.9900 .
C17 H17B 0.9900 .
C18 C19 1.435(14) .
C18 H18A 0.9900 .
C18 H18B 0.9900 .
C19 H19C 0.9800 .
C19 H19B 0.9800 .
C19 H19A 0.9800 .
C16X C17X 1.440(17) .
C16X H16C 0.9900 .
C16X H16D 0.9900 .
C17X C18X 1.479(15) .
C17X H17C 0.9900 .
C17X H17D 0.9900 .
C18X C19X 1.525(16) .
C18X H18C 0.9900 .
C18X H18D 0.9900 .
C19X H19D 0.9800 .
C19X H19E 0.9800 .
C19X H19F 0.9800 .
C20 H20A 0.9800 .
C20 H20B 0.9800 .
C20 H20C 0.9800 .
C21 H21A 0.9800 .
C21 H21B 0.9800 .
C21 H21C 0.9800 .
C22 C28 1.534(5) .
C22 C27 1.539(5) .
C22 C23 1.550(5) .
C22 Si4 1.871(3) .
C23 C24 1.527(5) .
C23 H23A 0.9900 .
C23 H23B 0.9900 .
C24 C25 1.501(6) .
C24 H24A 0.9900 .
C24 H24B 0.9900 .
C25 C26 1.539(6) .
C25 H25B 0.9900 .
C25 H25A 0.9900 .
C26 H26A 0.9800 .
C26 H26B 0.9800 .
C26 H26C 0.9800 .
C27 H27A 0.9800 .
C27 H27B 0.9800 .
C27 H27C 0.9800 .
C28 H28C 0.9800 .
C28 H28B 0.9800 .
C28 H28A 0.9800 .
O1 Si1 1.622(2) .
O1 Si3 1.623(2) .
O2 Si2 1.622(2) .
O2 Si3 1.627(2) .
O3 Si2 1.622(2) .
O3 Si1 1.624(2) 3
O4 Si2 1.622(2) .
O4 Si4 1.625(2) 3
O5 Si4 1.617(2) .
O5 Si3 1.626(2) .
O6 Si4 1.617(2) .
O6 Si1 1.624(2) 3
Si1 O6 1.624(2) 3
Si1 O3 1.624(2) 3
Si4 O4 1.625(2) 3
